data_1101101
loop_
_publ_author_name
'Richard Harlow'
'Zhigang Li'
'Normal Herron'
'Harold Horowitz'
'Eugene McCarron'
'James Richardson'
'Brian Toby'

_publ_section_title
;
The Crystal Structure of the Gamma Phase of Vanadyl Phosphate,
gamma-VOPO4, Solved and Refined Using Both Synchrotron and Neutron
Powder Diffraction Data
;
_journal_name_full unpublished
_chemical_formula_structural VOPO4
_chemical_formula_sum 'O5 P V'
_chemical_formula_weight 323.82
_symmetry_cell_setting orthorhombic
_symmetry_space_group_name_H-M 'P b a m'
_cell_angle_alpha 90.0
_cell_angle_beta 90.0
_cell_angle_gamma 90.0
_cell_formula_units_Z 4
_cell_length_a 17.3970(5)
_cell_length_b 8.81986(23)
_cell_length_c 4.90794(12)
_cell_volume 753.07(5)
_cod_depositor_comments
;
The following automatic conversions were performed:
'_geom_bond_publ_flag' value 'N' changed to 'n' according to
'/home/saulius/struct/CIF-dictionaries/cif_core.dic' dictionary named
'cif_core.dic' version 2.4.1 from 2010-06-29 (40 times).

Automatic conversion script
Id: cif_fix_enum 1527 2010-12-29 10:47:43Z saulius 
;
_cod_original_formula_sum 'O5 P1 V1'
_cod_database_code 1101101

loop_
_atom_site_type_symbol
_atom_site_label
_atom_site_fract_x
_atom_site_fract_y
_atom_site_fract_z
_atom_site_occupancy
_atom_site_thermal_displace_type
_atom_site_U_iso_or_equiv
_atom_site_symmetry_multiplicity
V V(1) 0.12249(20) 0.3893(4) 0.5 1.0 Uiso 0.0174(14) 4
V V(2) 0.36471(22) 0.4197(4) 0.0726(9) 0.5 Uiso 0.0107(16) 8
P P(1) 0.19713(29) 0.5820(6) 0.0 1.0 Uiso 0.0208(13) 4
P P(2) 0.03178(31) 0.2336(6) 0.0 1.0 Uiso 0.0208(13) 4
O O(1) 0.1869(5) 0.2559(9) 0.5 1.0 Uiso 0.0304(30) 4
O O(2) 0.3693(6) 0.4181(12) 0.3778(17) 0.5 Uiso 0.0200(34) 8
O O(11) 0.15662(35) 0.5220(6) 0.2451(15) 1.0 Uiso 0.0469(20) 8
O O(12) 0.2811(5) 0.5349(11) 0.0 1.0 Uiso 0.0469(20) 4
O O(13) 0.1971(6) 0.7518(11) 0.0 1.0 Uiso 0.0469(20) 4
O O(21) 0.0526(4) 0.3190(7) 0.2559(14) 1.0 Uiso 0.0581(19) 8
O O(22) 0.0766(5) 0.0911(12) 0.0 1.0 Uiso 0.0581(19) 4
O O(23) -0.0525(7) 0.2070(11) 0.0 1.0 Uiso 0.0581(19) 4

loop_
_geom_bond_atom_site_label_1
_geom_bond_atom_site_label_2
_geom_bond_distance
_geom_bond_site_symmetry_1
_geom_bond_site_symmetry_2
_geom_bond_publ_flag
V(1) O(1) 1.625(8) . 1_555 n
V(1) O(11) 1.813(6) . 1_555 n
V(1) O(11) 1.813(6) . -4_556 n
V(1) O(21) 1.816(6) . 1_555 n
V(1) O(21) 1.816(6) . -4_556 n
V(2) V(2) 0.713(9) . -4_555 n
V(2) O(2) 1.500(10) . 1_555 n
V(2) O(2) 2.212(9) . -4_555 n
V(2) O(12) 1.811(10) . 1_555 n
V(2) O(13) 1.864(10) . 2_545 n
V(2) O(22) 1.859(10) . 2_555 n
V(2) O(23) 1.857(10) . 3_555 n
P(1) O(11) 1.491(6) . 1_555 n
P(1) O(11) 1.491(6) . -4_555 n
P(1) O(12) 1.518(9) . 1_555 n
P(1) O(13) 1.498(9) . 1_555 n
P(2) O(21) 1.509(7) . 1_555 n
P(2) O(21) 1.509(7) . -4_555 n
P(2) O(22) 1.479(10) . 1_555 n
P(2) O(23) 1.485(12) . 1_555 n
O(1) V(1) 1.625(8) . 1_555 n
O(2) V(2) 1.500(10) . 1_555 n
O(2) V(2) 2.212(9) . -4_555 n
O(2) O(2) 1.199(17) . -4_556 n
O(11) V(1) 1.813(6) . 1_555 n
O(11) P(1) 1.491(6) . 1_555 n
O(12) V(2) 1.811(10) . 1_555 n
O(12) V(2) 1.811(10) . -4_555 n
O(12) P(1) 1.518(9) . 1_555 n
O(13) V(2) 1.864(10) . 2_555 n
O(13) V(2) 1.864(10) . -3_555 n
O(13) P(1) 1.498(9) . 1_555 n
O(21) V(1) 1.816(6) . 1_555 n
O(21) P(2) 1.509(7) . 1_555 n
O(22) V(2) 1.859(10) . 2_545 n
O(22) V(2) 1.859(10) . -3_545 n
O(22) P(2) 1.479(10) . 1_555 n
O(23) V(2) 1.857(10) . 3_455 n
O(23) V(2) 1.857(10) . -2_455 n
O(23) P(2) 1.485(12) . 1_555 n
